data_1541191
loop_
_publ_author_name
'Mahjoub, A.R.'
'Hoser, A.'
'Fuchs, J.'
'Seppelt, K.'

_publ_section_title
;
 Die Struktur von Br F6(-) und verwandten Verbindungen
;
_journal_name_full 'Angewandte Chemie (German Edition)'
_journal_page_first 1528
_journal_page_last 1529
_journal_volume 101
_journal_year 1989
_chemical_formula_sum 'Cs F16 I3'
_chemical_name_systematic 'Cs (I3 F16)'
_space_group_IT_number 218
_symmetry_space_group_name_Hall 'P -4n 2 3'
_symmetry_space_group_name_H-M 'P -4 3 n'
_cell_angle_alpha 90
_cell_angle_beta 90
_cell_angle_gamma 90
_cell_formula_units_Z 8
_cell_length_a 13.79
_cell_length_b 13.79
_cell_length_c 13.79
_cell_volume 2622.363
_citation_journal_id_ASTM ANCEAD
_cod_data_source_file Mahjoub_ANCEAD_1989_797.cif
_cod_data_source_block Cs1F16I3
_cod_original_formula_sum 'Cs1 F16 I3'
_cod_database_code 1541191

loop_
_symmetry_equiv_pos_as_xyz
x,y,z
y+1/2,-x+1/2,-z+1/2
-x,-y,z
-y+1/2,x+1/2,-z+1/2
x,-y,-z
-y+1/2,-x+1/2,z+1/2
-x,y,-z
y+1/2,x+1/2,z+1/2
z,x,y
x+1/2,-z+1/2,-y+1/2
-z,-x,y
-x+1/2,z+1/2,-y+1/2
z,-x,-y
-x+1/2,-z+1/2,y+1/2
-z,x,-y
x+1/2,z+1/2,y+1/2
y,z,x
y,-z,-x
-z+1/2,-y+1/2,x+1/2
-y,z,-x
z+1/2,y+1/2,x+1/2
-y,-z,x
-z+1/2,y+1/2,-x+1/2
z+1/2,-y+1/2,-x+1/2

loop_
_atom_site_label
_atom_site_type_symbol
_atom_site_fract_x
_atom_site_fract_y
_atom_site_fract_z
_atom_site_occupancy
_atom_site_U_iso_or_equiv
F6 F-1 0.68956 -0.68956 0.68956 1 0.0
F2 F-1 0.364 0.458 0.183 1 0.0
F4 F-1 0.316 0.554 0.36 1 0.0
F3 F-1 0.134 0.572 0.211 1 0.0
I1 I+5 0.2452 0.4711 0.2516 1 0.0
F1 F-1 0.27 0.598 0.228 1 0.0
F5 F-1 0.183 0.459 0.129 1 0.0
Cs1 Cs+1 0 0 0 1 0.0
Cs2 Cs+1 0 0.5 0.5 1 0.0
